data_7015330
loop_
_publ_author_name
'Zhang, Shu-Hua'
'Li, Ning'
'Ge, Cheng-Min'
'Feng, Chao'
'Ma, Lu-Fang'

_publ_section_title
;
 Structures and magnetism of {Ni2Na2}, {Ni4} and {Ni6(II)Ni(III)}
 2-hydroxy-3-alkoxy-benzaldehyde clusters.
;
_journal_issue 12
_journal_name_full 'Dalton transactions (Cambridge, England : 2003)'
_journal_page_first 3000
_journal_page_last 3007
_journal_paper_doi 10.1039/c0dt01498b
_journal_volume 40
_journal_year 2011
_chemical_formula_moiety 'C48 H48 Ni7 O24, 3(Cl O4) '
_chemical_formula_sum 'C48 H48 Cl3 Ni7 O36'
_chemical_formula_weight 1718.18
_chemical_name_systematic
;
?
;
_space_group_IT_number 15
_symmetry_cell_setting monoclinic
_symmetry_space_group_name_Hall '-C 2yc'
_symmetry_space_group_name_H-M 'C 1 2/c 1'
_atom_sites_solution_hydrogens geom
_atom_sites_solution_primary direct
_atom_sites_solution_secondary difmap
_audit_creation_method SHELXL-97
_cell_angle_alpha 90.00
_cell_angle_beta 108.2590(10)
_cell_angle_gamma 90.00
_cell_formula_units_Z 4
_cell_length_a 21.751(2)
_cell_length_b 13.7046(14)
_cell_length_c 22.953(2)
_cell_measurement_reflns_used 3299
_cell_measurement_temperature 293(2)
_cell_measurement_theta_max 25.10
_cell_measurement_theta_min 1.78
_cell_volume 6497.5(11)
_computing_cell_refinement 'SAINT (Bruker, 2004)'
_computing_data_collection 'SMART(Bruker 2004)'
_computing_data_reduction SAINT
_computing_molecular_graphics 'SHELXTL (Sheldrick, 2008)'
_computing_publication_material 'SHELXL97 (Sheldrick, 2008)'
_computing_structure_refinement 'SHELXL97 (Sheldrick, 2008)'
_computing_structure_solution 'SHELXS97 (Sheldrick, 2008)'
_diffrn_ambient_temperature 293(2)
_diffrn_measured_fraction_theta_full 0.987
_diffrn_measured_fraction_theta_max 0.987
_diffrn_measurement_device_type 'CCD area detector'
_diffrn_measurement_method 'phi and omega scans'
_diffrn_radiation_monochromator graphite
_diffrn_radiation_source 'fine-focus sealed tube'
_diffrn_radiation_type MoK\a
_diffrn_radiation_wavelength 0.71073
_diffrn_reflns_av_R_equivalents 0.0845
_diffrn_reflns_av_sigmaI/netI 0.0776
_diffrn_reflns_limit_h_max 25
_diffrn_reflns_limit_h_min -25
_diffrn_reflns_limit_k_max 16
_diffrn_reflns_limit_k_min -15
_diffrn_reflns_limit_l_max 27
_diffrn_reflns_limit_l_min -27
_diffrn_reflns_number 19058
_diffrn_reflns_theta_full 25.01
_diffrn_reflns_theta_max 25.01
_diffrn_reflns_theta_min 1.78
_exptl_absorpt_coefficient_mu 2.202
_exptl_absorpt_correction_type none
_exptl_crystal_colour green
_exptl_crystal_density_diffrn 1.756
_exptl_crystal_density_method 'not measured'
_exptl_crystal_description prism
_exptl_crystal_F_000 3484
_exptl_crystal_size_max 0.380
_exptl_crystal_size_mid 0.360
_exptl_crystal_size_min 0.355
_refine_diff_density_max 1.073
_refine_diff_density_min -1.001
_refine_diff_density_rms 0.109
_refine_ls_extinction_method none
_refine_ls_goodness_of_fit_ref 1.037
_refine_ls_hydrogen_treatment constr
_refine_ls_matrix_type full
_refine_ls_number_parameters 444
_refine_ls_number_reflns 5664
_refine_ls_number_restraints 102
_refine_ls_restrained_S_all 1.080
_refine_ls_R_factor_all 0.0957
_refine_ls_R_factor_gt 0.0658
_refine_ls_shift/su_max 0.004
_refine_ls_shift/su_mean 0.001
_refine_ls_structure_factor_coef Fsqd
_refine_ls_weighting_details 'calc w=1/[\s^2^(Fo^2^)+(0.1159P)^2^+0.0000P] where P=(Fo^2^+2Fc^2^)/3'
_refine_ls_weighting_scheme calc
_refine_ls_wR_factor_gt 0.1929
_refine_ls_wR_factor_ref 0.2046
_reflns_number_gt 3290
_reflns_number_total 5664
_reflns_threshold_expression >2sigma(I)
_cod_data_source_file c0dt01498b.txt
_cod_data_source_block 771964
_cod_depositor_comments
;
The following automatic conversions were performed:
'_symmetry_cell_setting' value 'Monoclinic' changed to 'monoclinic'
according to '/home/saulius/struct/CIF-dictionaries/cif_core.dic'
dictionary named 'cif_core.dic' version 2.4.1 from 2010-06-29.

Automatic conversion script
Id: cif_fix_enum 1555 2011-01-17 13:19:09Z saulius 
;
_cod_original_cell_volume 6497.6(11)
_cod_original_sg_symbol_Hall '-C 2yc '
_cod_original_sg_symbol_H-M 'C2/c '
_cod_database_code 7015330

loop_
_symmetry_equiv_pos_as_xyz
'x, y, z'
'-x, y, -z+1/2'
'x+1/2, y+1/2, z'
'-x+1/2, y+1/2, -z+1/2'
'-x, -y, -z'
'x, -y, z-1/2'
'-x+1/2, -y+1/2, -z'
'x+1/2, -y+1/2, z-1/2'

loop_
_atom_site_label
_atom_site_type_symbol
_atom_site_fract_x
_atom_site_fract_y
_atom_site_fract_z
_atom_site_U_iso_or_equiv
_atom_site_adp_type
_atom_site_occupancy
_atom_site_symmetry_multiplicity
_atom_site_calc_flag
_atom_site_refinement_flags
_atom_site_disorder_assembly
_atom_site_disorder_group
Ni1 Ni 0.2500 0.7500 0.0000 0.0571(4) Uani 1 2 d S . .
Ni2 Ni 0.16333(4) 0.89045(7) 0.04525(4) 0.0578(3) Uani 1 1 d . . .
Ni3 Ni 0.30624(5) 0.85543(7) 0.12556(4) 0.0580(3) Uani 1 1 d . . .
Ni4 Ni 0.38971(4) 0.70421(7) 0.08338(4) 0.0569(3) Uani 1 1 d . . .
Cl1 Cl 0.18831(13) 0.5230(2) 0.09811(15) 0.0938(8) Uani 1 1 d U . .
Cl2 Cl 0.5000 0.2807(4) 0.2500 0.1142(13) Uani 1 2 d SU . .
C1 C 0.2500(4) 1.0510(6) 0.0937(3) 0.0584(19) Uani 1 1 d . . .
C2 C 0.3086(4) 1.0969(6) 0.1237(4) 0.073(2) Uani 1 1 d . . .
C3 C 0.3099(5) 1.2048(8) 0.1179(5) 0.102(3) Uani 1 1 d U . .
H3 H 0.3469 1.2406 0.1376 0.123 Uiso 1 1 calc R . .
C4 C 0.2562(5) 1.2479(9) 0.0836(5) 0.110(3) Uani 1 1 d U . .
H4 H 0.2578 1.3155 0.0810 0.132 Uiso 1 1 calc R . .
C5 C 0.2005(5) 1.2062(8) 0.0526(5) 0.102(3) Uani 1 1 d U . .
H5 H 0.1650 1.2418 0.0290 0.123 Uiso 1 1 calc R . .
C6 C 0.1990(5) 1.1056(7) 0.0580(4) 0.080(3) Uani 1 1 d U . .
C7 C 0.0871(7) 1.0843(12) -0.0107(6) 0.158(5) Uani 1 1 d U . .
H7A H 0.0786 1.1459 0.0051 0.237 Uiso 1 1 calc R . .
H7B H 0.0516 1.0407 -0.0142 0.237 Uiso 1 1 calc R . .
H7C H 0.0922 1.0938 -0.0504 0.237 Uiso 1 1 calc R . .
C8 C 0.3622(6) 1.0485(10) 0.1557(5) 0.111(3) Uani 1 1 d U . .
H8 H 0.3972 1.0883 0.1755 0.133 Uiso 1 1 calc R . .
C9 C 0.4532(3) 0.7364(6) -0.0053(4) 0.0589(19) Uani 1 1 d . . .
C10 C 0.4580(4) 0.7421(7) -0.0632(4) 0.069(2) Uani 1 1 d . . .
C11 C 0.5006(5) 0.8100(8) -0.0744(5) 0.094(3) Uani 1 1 d . . .
H11 H 0.5058 0.8133 -0.1131 0.113 Uiso 1 1 calc R . .
C12 C 0.5343(5) 0.8710(8) -0.0298(5) 0.100(3) Uani 1 1 d . . .
H12 H 0.5618 0.9168 -0.0385 0.120 Uiso 1 1 calc R . .
C13 C 0.5289(4) 0.8668(7) 0.0284(4) 0.087(3) Uani 1 1 d . . .
H13 H 0.5525 0.9089 0.0590 0.105 Uiso 1 1 calc R . .
C14 C 0.4879(3) 0.7992(6) 0.0401(4) 0.064(2) Uani 1 1 d . . .
C15 C 0.5144(5) 0.8404(8) 0.1477(5) 0.112(3) Uani 1 1 d U . .
H15A H 0.5596 0.8283 0.1545 0.168 Uiso 1 1 calc R . .
H15B H 0.5031 0.8201 0.1831 0.168 Uiso 1 1 calc R . .
H15C H 0.5058 0.9089 0.1409 0.168 Uiso 1 1 calc R . .
C16 C 0.4207(5) 0.6805(8) -0.1133(4) 0.088(3) Uani 1 1 d . . .
H16 H 0.4296 0.6868 -0.1501 0.105 Uiso 1 1 calc R . .
C17 C 0.3636(3) 0.6953(6) 0.2029(3) 0.060(2) Uani 1 1 d . . .
C18 C 0.3936(4) 0.6061(6) 0.2187(4) 0.072(2) Uani 1 1 d . . .
C19 C 0.3889(5) 0.5584(8) 0.2717(4) 0.095(3) Uani 1 1 d . . .
H19 H 0.4098 0.4990 0.2836 0.114 Uiso 1 1 calc R . .
C20 C 0.3541(6) 0.5986(9) 0.3055(5) 0.102(3) Uani 1 1 d . . .
H20 H 0.3527 0.5677 0.3411 0.122 Uiso 1 1 calc R . .
C21 C 0.3219(5) 0.6816(8) 0.2882(4) 0.088(3) Uani 1 1 d . . .
H21 H 0.2963 0.7055 0.3107 0.106 Uiso 1 1 calc R . .
C22 C 0.3256(4) 0.7340(7) 0.2370(4) 0.067(2) Uani 1 1 d . . .
C23 C 0.2494(5) 0.8594(8) 0.2403(5) 0.114(4) Uani 1 1 d U . .
H23A H 0.2210 0.8088 0.2455 0.172 Uiso 1 1 calc R . .
H23B H 0.2245 0.9089 0.2135 0.172 Uiso 1 1 calc R . .
H23C H 0.2718 0.8878 0.2795 0.172 Uiso 1 1 calc R . .
C24 C 0.4271(4) 0.5593(7) 0.1810(5) 0.085(3) Uani 1 1 d . . .
H24 H 0.4462 0.4998 0.1956 0.102 Uiso 1 1 calc R . .
O1 O 0.2413(2) 0.9565(4) 0.0976(2) 0.0662(14) Uani 1 1 d . . .
O2 O 0.1422(3) 1.0454(5) 0.0279(3) 0.094(2) Uani 1 1 d . . .
O3 O 0.3726(3) 0.9649(6) 0.1631(3) 0.102(2) Uani 1 1 d U . .
O4 O 0.4152(2) 0.6706(4) 0.0103(2) 0.0599(13) Uani 1 1 d . . .
O5 O 0.4769(3) 0.7869(4) 0.0953(2) 0.0736(15) Uani 1 1 d U . .
O6 O 0.3789(3) 0.6216(5) -0.1126(3) 0.0832(18) Uani 1 1 d . . .
O7 O 0.3680(2) 0.7489(4) 0.1556(2) 0.0614(13) Uani 1 1 d . . .
O8 O 0.2952(3) 0.8192(5) 0.2143(2) 0.0768(16) Uani 1 1 d . . .
O9 O 0.4339(3) 0.5862(5) 0.1329(3) 0.0861(19) Uani 1 1 d . . .
O10 O 0.2253(2) 0.7727(3) 0.07567(19) 0.0514(12) Uani 1 1 d . . .
H10A H 0.2039 0.7207 0.0751 0.077 Uiso 1 1 d R . .
O11 O 0.3300(2) 0.8257(3) 0.04620(19) 0.0519(11) Uani 1 1 d . . .
H11B H 0.3413 0.8670 0.0239 0.078 Uiso 1 1 d R . .
O12 O 0.3060(2) 0.6331(3) 0.0314(2) 0.0511(11) Uani 1 1 d . . .
H12B H 0.2944 0.5888 0.0517 0.077 Uiso 1 1 d R . .
O13 O 0.1461(4) 0.5430(7) 0.0381(4) 0.160(4) Uani 1 1 d . A .
O14 O 0.1644(3) 0.4439(6) 0.1260(3) 0.110(2) Uani 1 1 d U A .
O16 O 0.1897(4) 0.6105(7) 0.1346(4) 0.149(3) Uani 1 1 d U A .
O17 O 0.4339(9) 0.272(2) 0.2500(8) 0.215(12) Uani 0.50 1 d P . .
O18 O 0.4744(5) 0.3246(8) 0.1945(5) 0.186(4) Uani 1 1 d U . .
O19 O 0.5000 0.1829(18) 0.2500 0.245(8) Uani 1 2 d SU . .
O15 O 0.196(3) 0.502(4) 0.065(3) 0.03(2) Uani 0.086(17) 1 d PU A 2
O15' O 0.2511(4) 0.5034(6) 0.0979(6) 0.170(6) Uani 0.914(17) 1 d P A 1

loop_
_atom_site_aniso_label
_atom_site_aniso_U_11
_atom_site_aniso_U_22
_atom_site_aniso_U_33
_atom_site_aniso_U_23
_atom_site_aniso_U_13
_atom_site_aniso_U_12
Ni1 0.0564(8) 0.0498(9) 0.0621(8) -0.0047(6) 0.0142(6) 0.0006(6)
Ni2 0.0574(6) 0.0476(6) 0.0694(7) -0.0084(5) 0.0210(5) 0.0011(4)
Ni3 0.0675(6) 0.0456(6) 0.0547(6) -0.0072(4) 0.0101(5) -0.0006(4)
Ni4 0.0481(5) 0.0635(7) 0.0550(6) 0.0065(5) 0.0103(4) 0.0058(4)
Cl1 0.0912(11) 0.0875(11) 0.0992(11) 0.0165(9) 0.0247(9) -0.0095(8)
Cl2 0.1191(16) 0.1139(16) 0.1128(15) 0.000 0.0410(10) 0.000
C1 0.074(5) 0.043(5) 0.065(5) -0.007(4) 0.033(4) 0.000(4)
C2 0.078(6) 0.058(6) 0.083(6) -0.004(4) 0.029(5) -0.004(4)
C3 0.102(3) 0.102(3) 0.103(3) -0.0009(11) 0.0326(14) -0.0016(11)
C4 0.111(3) 0.109(4) 0.110(3) 0.0000(11) 0.0348(15) -0.0003(11)
C5 0.103(3) 0.102(3) 0.102(3) 0.0006(11) 0.0325(14) 0.0008(11)
C6 0.080(3) 0.080(3) 0.080(3) -0.0005(11) 0.0255(13) 0.0005(11)
C7 0.158(5) 0.158(5) 0.158(5) -0.0003(11) 0.0491(19) 0.0008(11)
C8 0.111(4) 0.111(4) 0.111(4) -0.0006(11) 0.0348(15) 0.0003(11)
C9 0.041(4) 0.065(5) 0.069(5) 0.010(4) 0.015(4) 0.007(4)
C10 0.060(5) 0.074(6) 0.081(6) -0.006(5) 0.033(4) -0.003(4)
C11 0.087(7) 0.110(9) 0.092(7) -0.010(6) 0.037(6) -0.016(6)
C12 0.092(7) 0.103(9) 0.111(8) -0.003(6) 0.043(6) -0.040(6)
C13 0.070(6) 0.099(8) 0.089(7) -0.020(6) 0.020(5) -0.018(5)
C14 0.050(4) 0.072(6) 0.072(5) -0.002(4) 0.019(4) 0.001(4)
C15 0.112(4) 0.112(4) 0.112(4) -0.0009(11) 0.0349(15) -0.0005(11)
C16 0.097(7) 0.103(8) 0.081(6) -0.022(6) 0.054(6) -0.011(6)
C17 0.051(4) 0.069(6) 0.050(4) 0.006(4) 0.002(3) -0.009(4)
C18 0.064(5) 0.068(6) 0.078(6) 0.016(5) 0.015(4) 0.006(4)
C19 0.097(7) 0.089(8) 0.097(7) 0.039(6) 0.027(6) 0.009(6)
C20 0.129(9) 0.103(9) 0.086(7) 0.028(6) 0.051(7) 0.008(7)
C21 0.096(7) 0.096(8) 0.083(6) 0.011(6) 0.041(5) 0.003(6)
C22 0.065(5) 0.074(6) 0.057(5) -0.007(4) 0.011(4) -0.003(4)
C23 0.115(4) 0.115(4) 0.114(4) -0.0008(11) 0.0362(15) 0.0014(11)
C24 0.073(6) 0.081(7) 0.094(7) 0.025(6) 0.016(5) 0.021(5)
O1 0.072(3) 0.040(3) 0.082(4) -0.012(3) 0.017(3) 0.003(2)
O2 0.086(4) 0.092(5) 0.103(5) 0.005(4) 0.027(4) 0.040(4)
O3 0.102(2) 0.101(2) 0.102(2) -0.0003(10) 0.0303(12) -0.0016(10)
O4 0.047(3) 0.067(4) 0.063(3) -0.004(3) 0.013(2) 0.000(2)
O5 0.0717(17) 0.0748(18) 0.0735(17) -0.0010(10) 0.0216(11) -0.0018(10)
O6 0.080(4) 0.093(5) 0.085(4) -0.033(3) 0.039(3) -0.013(4)
O7 0.065(3) 0.058(3) 0.057(3) 0.006(3) 0.014(2) 0.006(3)
O8 0.088(4) 0.082(4) 0.064(3) -0.001(3) 0.029(3) 0.015(3)
O9 0.081(4) 0.098(5) 0.080(4) 0.032(4) 0.026(3) 0.037(3)
O10 0.062(3) 0.041(3) 0.052(3) -0.008(2) 0.019(2) -0.003(2)
O11 0.054(3) 0.046(3) 0.052(3) -0.001(2) 0.013(2) -0.002(2)
O12 0.049(3) 0.038(3) 0.064(3) 0.006(2) 0.015(2) 0.002(2)
O13 0.124(6) 0.179(9) 0.127(6) 0.080(6) -0.033(5) -0.072(6)
O14 0.109(2) 0.109(2) 0.111(2) 0.0050(11) 0.0327(12) -0.0037(11)
O16 0.150(3) 0.148(3) 0.148(3) 0.0006(11) 0.0472(14) -0.0007(11)
O17 0.121(14) 0.39(4) 0.129(14) -0.105(19) 0.037(11) -0.087(18)
O18 0.186(4) 0.185(4) 0.185(4) 0.0000(11) 0.0577(16) 0.0017(11)
O19 0.245(8) 0.244(8) 0.245(8) 0.000 0.076(3) 0.000
O15 0.03(2) 0.03(2) 0.03(2) 0.0000(11) 0.010(6) -0.0001(11)
O15' 0.080(7) 0.108(7) 0.329(15) 0.100(8) 0.073(8) 0.011(5)

loop_
_atom_type_symbol
_atom_type_description
_atom_type_scat_dispersion_real
_atom_type_scat_dispersion_imag
_atom_type_scat_source
C C 0.0033 0.0016 'International Tables Vol C Tables 4.2.6.8 and 6.1.1.4'
H H 0.0000 0.0000 'International Tables Vol C Tables 4.2.6.8 and 6.1.1.4'
O O 0.0106 0.0060 'International Tables Vol C Tables 4.2.6.8 and 6.1.1.4'
Cl Cl 0.1484 0.1585 'International Tables Vol C Tables 4.2.6.8 and 6.1.1.4'
Ni Ni 0.3393 1.1124 'International Tables Vol C Tables 4.2.6.8 and 6.1.1.4'

loop_
_geom_angle_atom_site_label_1
_geom_angle_atom_site_label_2
_geom_angle_atom_site_label_3
_geom_angle
_geom_angle_site_symmetry_1
_geom_angle_site_symmetry_3
_geom_angle_publ_flag
O10 Ni1 O10 180.0 . 7_565 ?
O10 Ni1 O12 83.67(19) . 7_565 ?
O10 Ni1 O12 96.33(19) 7_565 7_565 ?
O10 Ni1 O12 96.33(19) . . ?
O10 Ni1 O12 83.67(19) 7_565 . ?
O12 Ni1 O12 180.000(1) 7_565 . ?
O10 Ni1 O11 96.56(18) . 7_565 ?
O10 Ni1 O11 83.44(18) 7_565 7_565 ?
O12 Ni1 O11 83.97(18) 7_565 7_565 ?
O12 Ni1 O11 96.03(18) . 7_565 ?
O10 Ni1 O11 83.44(18) . . ?
O10 Ni1 O11 96.56(18) 7_565 . ?
O12 Ni1 O11 96.03(18) 7_565 . ?
O12 Ni1 O11 83.97(18) . . ?
O11 Ni1 O11 180.0 7_565 . ?
O1 Ni2 O4 177.1(2) . 7_565 ?
O1 Ni2 O6 94.7(2) . 7_565 ?
O4 Ni2 O6 87.2(2) 7_565 7_565 ?
O1 Ni2 O10 78.88(19) . . ?
O4 Ni2 O10 103.17(19) 7_565 . ?
O6 Ni2 O10 94.7(2) 7_565 . ?
O1 Ni2 O12 98.23(19) . 7_565 ?
O4 Ni2 O12 80.23(18) 7_565 7_565 ?
O6 Ni2 O12 164.5(2) 7_565 7_565 ?
O10 Ni2 O12 79.56(17) . 7_565 ?
O1 Ni2 O2 75.9(2) . . ?
O4 Ni2 O2 101.8(2) 7_565 . ?
O6 Ni2 O2 95.6(2) 7_565 . ?
O10 Ni2 O2 153.4(2) . . ?
O12 Ni2 O2 95.8(2) 7_565 . ?
O1 Ni3 O7 176.5(2) . . ?
O1 Ni3 O3 87.7(3) . . ?
O7 Ni3 O3 94.7(3) . . ?
O1 Ni3 O11 101.8(2) . . ?
O7 Ni3 O11 80.27(19) . . ?
O3 Ni3 O11 100.0(2) . . ?
O1 Ni3 O10 78.8(2) . . ?
O7 Ni3 O10 98.9(2) . . ?
O3 Ni3 O10 166.0(2) . . ?
O11 Ni3 O10 79.25(17) . . ?
O1 Ni3 O8 101.0(2) . . ?
O7 Ni3 O8 76.4(2) . . ?
O3 Ni3 O8 92.4(2) . . ?
O11 Ni3 O8 154.4(2) . . ?
O10 Ni3 O8 93.9(2) . . ?
O7 Ni4 O4 174.9(2) . . ?
O7 Ni4 O9 88.4(2) . . ?
O4 Ni4 O9 94.5(2) . . ?
O7 Ni4 O12 103.42(19) . . ?
O4 Ni4 O12 80.35(19) . . ?
O9 Ni4 O12 97.1(2) . . ?
O7 Ni4 O11 79.38(18) . . ?
O4 Ni4 O11 98.09(19) . . ?
O9 Ni4 O11 166.2(2) . . ?
O12 Ni4 O11 79.73(17) . . ?
O7 Ni4 O5 99.4(2) . . ?
O4 Ni4 O5 76.2(2) . . ?
O9 Ni4 O5 96.0(2) . . ?
O12 Ni4 O5 153.9(2) . . ?
O11 Ni4 O5 92.39(19) . . ?
O15 Cl1 O15' 58(4) . . ?
O15 Cl1 O13 58(4) . . ?
O15' Cl1 O13 111.7(7) . . ?
O15 Cl1 O14 109(4) . . ?
O15' Cl1 O14 110.4(5) . . ?
O13 Cl1 O14 111.2(4) . . ?
O15 Cl1 O16 143(4) . . ?
O15' Cl1 O16 108.5(7) . . ?
O13 Cl1 O16 106.8(6) . . ?
O14 Cl1 O16 108.0(5) . . ?
O19 Cl2 O18 116.3(5) . 2_655 ?
O19 Cl2 O18 116.3(5) . . ?
O18 Cl2 O18 127.5(11) 2_655 . ?
O19 Cl2 O17 85.5(12) . . ?
O18 Cl2 O17 98.6(8) 2_655 . ?
O18 Cl2 O17 85.4(11) . . ?
O19 Cl2 O17 85.5(12) . 2_655 ?
O18 Cl2 O17 85.4(11) 2_655 2_655 ?
O18 Cl2 O17 98.6(8) . 2_655 ?
O17 Cl2 O17 171(2) . 2_655 ?
O1 C1 C6 118.0(8) . . ?
O1 C1 C2 122.6(7) . . ?
C6 C1 C2 119.4(8) . . ?
C8 C2 C1 123.3(10) . . ?
C8 C2 C3 120.3(10) . . ?
C1 C2 C3 116.4(8) . . ?
C4 C3 C2 117.4(11) . . ?
C4 C3 H3 121.3 . . ?
C2 C3 H3 121.3 . . ?
C5 C4 C3 127.8(13) . . ?
C5 C4 H4 116.1 . . ?
C3 C4 H4 116.1 . . ?
C4 C5 C6 115.0(11) . . ?
C4 C5 H5 122.5 . . ?
C6 C5 H5 122.5 . . ?
C1 C6 C5 123.9(9) . . ?
C1 C6 O2 112.3(8) . . ?
C5 C6 O2 123.8(9) . . ?
O2 C7 H7A 109.5 . . ?
O2 C7 H7B 109.5 . . ?
H7A C7 H7B 109.5 . . ?
O2 C7 H7C 109.5 . . ?
H7A C7 H7C 109.5 . . ?
H7B C7 H7C 109.5 . . ?
O3 C8 C2 131.2(12) . . ?
O3 C8 H8 114.4 . . ?
C2 C8 H8 114.4 . . ?
O4 C9 C10 122.5(7) . . ?
O4 C9 C14 117.0(7) . . ?
C10 C9 C14 120.5(7) . . ?
C9 C10 C11 118.4(8) . . ?
C9 C10 C16 122.8(8) . . ?
C11 C10 C16 118.8(8) . . ?
C12 C11 C10 120.6(9) . . ?
C12 C11 H11 119.7 . . ?
C10 C11 H11 119.7 . . ?
C11 C12 C13 121.3(9) . . ?
C11 C12 H12 119.3 . . ?
C13 C12 H12 119.3 . . ?
C14 C13 C12 118.5(8) . . ?
C14 C13 H13 120.7 . . ?
C12 C13 H13 120.7 . . ?
C13 C14 O5 125.3(8) . . ?
C13 C14 C9 120.6(8) . . ?
O5 C14 C9 114.1(7) . . ?
O5 C15 H15A 109.5 . . ?
O5 C15 H15B 109.5 . . ?
H15A C15 H15B 109.5 . . ?
O5 C15 H15C 109.5 . . ?
H15A C15 H15C 109.5 . . ?
H15B C15 H15C 109.5 . . ?
O6 C16 C10 127.6(8) . . ?
O6 C16 H16 116.2 . . ?
C10 C16 H16 116.2 . . ?
O7 C17 C18 123.5(7) . . ?
O7 C17 C22 116.5(7) . . ?
C18 C17 C22 120.0(8) . . ?
C17 C18 C19 118.7(9) . . ?
C17 C18 C24 121.4(8) . . ?
C19 C18 C24 119.8(9) . . ?
C20 C19 C18 120.4(10) . . ?
C20 C19 H19 119.8 . . ?
C18 C19 H19 119.8 . . ?
C21 C20 C19 120.8(9) . . ?
C21 C20 H20 119.6 . . ?
C19 C20 H20 119.6 . . ?
C20 C21 C22 121.8(9) . . ?
C20 C21 H21 119.1 . . ?
C22 C21 H21 119.1 . . ?
O8 C22 C21 127.8(8) . . ?
O8 C22 C17 114.2(7) . . ?
C21 C22 C17 118.0(9) . . ?
O8 C23 H23A 109.5 . . ?
O8 C23 H23B 109.5 . . ?
H23A C23 H23B 109.5 . . ?
O8 C23 H23C 109.5 . . ?
H23A C23 H23C 109.5 . . ?
H23B C23 H23C 109.5 . . ?
O9 C24 C18 129.6(9) . . ?
O9 C24 H24 115.2 . . ?
C18 C24 H24 115.2 . . ?
C1 O1 Ni3 128.3(5) . . ?
C1 O1 Ni2 121.8(5) . . ?
Ni3 O1 Ni2 105.9(2) . . ?
C7 O2 C6 121.9(9) . . ?
C7 O2 Ni2 126.4(8) . . ?
C6 O2 Ni2 111.2(5) . . ?
C8 O3 Ni3 124.9(8) . . ?
C9 O4 Ni2 126.3(4) . 7_565 ?
C9 O4 Ni4 115.3(5) . . ?
Ni2 O4 Ni4 103.4(2) 7_565 . ?
C14 O5 C15 119.7(7) . . ?
C14 O5 Ni4 110.4(5) . . ?
C15 O5 Ni4 128.8(6) . . ?
C16 O6 Ni2 125.3(6) . 7_565 ?
C17 O7 Ni3 118.7(5) . . ?
C17 O7 Ni4 127.7(5) . . ?
Ni3 O7 Ni4 104.8(2) . . ?
C22 O8 C23 119.4(7) . . ?
C22 O8 Ni3 111.7(5) . . ?
C23 O8 Ni3 126.9(6) . . ?
C24 O9 Ni4 125.2(6) . . ?
Ni1 O10 Ni2 98.73(18) . . ?
Ni1 O10 Ni3 98.64(19) . . ?
Ni2 O10 Ni3 96.23(19) . . ?
Ni1 O10 H10A 98.7 . . ?
Ni2 O10 H10A 110.6 . . ?
Ni3 O10 H10A 145.3 . . ?
Ni1 O11 Ni3 98.63(19) . . ?
Ni1 O11 Ni4 97.27(19) . . ?
Ni3 O11 Ni4 95.17(18) . . ?
Ni1 O11 H11B 113.0 . . ?
Ni3 O11 H11B 126.4 . . ?
Ni4 O11 H11B 120.7 . . ?
Ni1 O12 Ni4 98.95(19) . . ?
Ni1 O12 Ni2 97.95(19) . 7_565 ?
Ni4 O12 Ni2 95.85(18) . 7_565 ?
Ni1 O12 H12B 121.1 . . ?
Ni4 O12 H12B 112.2 . . ?
Ni2 O12 H12B 125.3 7_565 . ?
Cl1 O13 O15 38(3) . . ?
Cl1 O15 O13 84(5) . . ?

loop_
_geom_bond_atom_site_label_1
_geom_bond_atom_site_label_2
_geom_bond_distance
_geom_bond_site_symmetry_2
_geom_bond_publ_flag
Ni1 O10 1.997(4) . ?
Ni1 O10 1.997(4) 7_565 ?
Ni1 O12 2.005(4) 7_565 ?
Ni1 O12 2.005(4) . ?
Ni1 O11 2.018(4) 7_565 ?
Ni1 O11 2.018(4) . ?
Ni2 O1 1.965(5) . ?
Ni2 O4 1.970(5) 7_565 ?
Ni2 O6 2.039(6) 7_565 ?
Ni2 O10 2.078(5) . ?
Ni2 O12 2.093(5) 7_565 ?
Ni2 O2 2.183(6) . ?
Ni3 O1 1.938(5) . ?
Ni3 O7 1.957(5) . ?
Ni3 O3 2.073(7) . ?
Ni3 O11 2.084(4) . ?
Ni3 O10 2.105(5) . ?
Ni3 O8 2.181(5) . ?
Ni4 O7 1.959(5) . ?
Ni4 O4 1.979(5) . ?
Ni4 O9 2.037(6) . ?
Ni4 O12 2.080(4) . ?
Ni4 O11 2.119(5) . ?
Ni4 O5 2.151(5) . ?
Cl1 O15 0.87(6) . ?
Cl1 O15' 1.394(9) . ?
Cl1 O13 1.422(7) . ?
Cl1 O14 1.437(7) . ?
Cl1 O16 1.457(9) . ?
Cl2 O19 1.34(2) . ?
Cl2 O18 1.361(11) 2_655 ?
Cl2 O18 1.361(11) . ?
Cl2 O17 1.441(19) . ?
Cl2 O17 1.441(19) 2_655 ?
C1 O1 1.316(9) . ?
C1 C6 1.375(11) . ?
C1 C2 1.395(11) . ?
C2 C8 1.343(13) . ?
C2 C3 1.485(13) . ?
C3 C4 1.325(13) . ?
C3 H3 0.9300 . ?
C4 C5 1.328(13) . ?
C4 H4 0.9300 . ?
C5 C6 1.386(13) . ?
C5 H5 0.9300 . ?
C6 O2 1.467(11) . ?
C7 O2 1.355(14) . ?
C7 H7A 0.9600 . ?
C7 H7B 0.9600 . ?
C7 H7C 0.9600 . ?
C8 O3 1.169(12) . ?
C8 H8 0.9300 . ?
C9 O4 1.345(9) . ?
C9 C10 1.369(10) . ?
C9 C14 1.380(10) . ?
C10 C11 1.393(12) . ?
C10 C16 1.452(12) . ?
C11 C12 1.346(12) . ?
C11 H11 0.9300 . ?
C12 C13 1.379(12) . ?
C12 H12 0.9300 . ?
C13 C14 1.370(11) . ?
C13 H13 0.9300 . ?
C14 O5 1.372(9) . ?
C15 O5 1.427(11) . ?
C15 H15A 0.9600 . ?
C15 H15B 0.9600 . ?
C15 H15C 0.9600 . ?
C16 O6 1.218(10) . ?
C16 H16 0.9300 . ?
C17 O7 1.339(8) . ?
C17 C18 1.379(11) . ?
C17 C22 1.409(11) . ?
C18 C19 1.413(12) . ?
C18 C24 1.444(12) . ?
C19 C20 1.360(13) . ?
C19 H19 0.9300 . ?
C20 C21 1.329(13) . ?
C20 H20 0.9300 . ?
C21 C22 1.401(12) . ?
C21 H21 0.9300 . ?
C22 O8 1.362(10) . ?
C23 O8 1.423(11) . ?
C23 H23A 0.9600 . ?
C23 H23B 0.9600 . ?
C23 H23C 0.9600 . ?
C24 O9 1.215(10) . ?
C24 H24 0.9300 . ?
O4 Ni2 1.970(5) 7_565 ?
O6 Ni2 2.039(6) 7_565 ?
O10 H10A 0.8499 . ?
O11 H11B 0.8498 . ?
O12 Ni2 2.093(5) 7_565 ?
O12 H12B 0.8499 . ?
O13 O15 1.21(6) . ?

loop_
_geom_hbond_atom_site_label_D
_geom_hbond_atom_site_label_H
_geom_hbond_atom_site_label_A
_geom_hbond_distance_DH
_geom_hbond_distance_HA
_geom_hbond_distance_DA
_geom_hbond_angle_DHA
_geom_hbond_site_symmetry_A
O10 H10A O16 0.85 2.12 2.835(10) 140.9 .
O11 H11B O13 0.85 1.97 2.808(8) 170.5 7_565
O12 H12B O15 0.85 2.55 3.27(6) 143.6 .
